data_7228696
loop_
_publ_author_name
'Blesic, Marijana'
'Gilmore, Brendan F.'
'Holbrey, John D.'
'Jacquemin, Johan'
'Level, Gaelle'
'Nockemann, Peter'
'Stella, Lorenzo'

_publ_section_title
;
 An introduction to zwitterionic salts
;
_journal_name_full 'Green Chem.'
_journal_paper_doi 10.1039/C7GC01523B
_journal_year 2017
_chemical_formula_moiety '0.8(Br), 0.4(C13 H30 N2 O2), 0.4(C H4 O), 0.2(C O)'
_chemical_formula_sum 'C11 H10 Br0 N O'
_chemical_formula_weight 172.20
_chemical_properties_physical ', Moisture-sensitive,Hygroscopic'
_space_group_crystal_system triclinic
_space_group_IT_number 2
_space_group_name_Hall '-P 1'
_space_group_name_H-M_alt 'P -1'
_symmetry_space_group_name_Hall '-P 1'
_symmetry_space_group_name_H-M 'P -1'
_atom_sites_solution_hydrogens geom
_atom_sites_solution_primary dual
_audit_creation_date 2017-05-22
_audit_creation_method
;
Olex2 1.2
(compiled 2017.03.28 svn.r3405 for OlexSys, GUI svn.r5335)
;
_audit_update_record
;
2017-05-22 deposited with the CCDC.
2017-06-21 downloaded from the CCDC.
;
_cell_angle_alpha 90.232(5)
_cell_angle_beta 98.462(6)
_cell_angle_gamma 113.488(9)
_cell_formula_units_Z 5
_cell_length_a 7.1520(7)
_cell_length_b 8.1484(6)
_cell_length_c 20.7756(9)
_cell_measurement_reflns_used 4079
_cell_measurement_temperature 105(8)
_cell_measurement_theta_max 70.8400
_cell_measurement_theta_min 5.9360
_cell_volume 1095.71(16)
_computing_cell_refinement 'CrysAlisPro 1.171.38.43 (Rigaku OD, 2015)'
_computing_data_collection 'CrysAlisPro 1.171.38.43 (Rigaku OD, 2015)'
_computing_data_reduction 'CrysAlisPro 1.171.38.43 (Rigaku OD, 2015)'
_computing_molecular_graphics 'Olex2 (Dolomanov et al., 2009)'
_computing_publication_material 'Olex2 (Dolomanov et al., 2009)'
_computing_structure_refinement 'ShelXL (Sheldrick, 2015)'
_computing_structure_solution 'ShelXT (Sheldrick, 2015)'
_diffrn_ambient_environment N~2~
_diffrn_ambient_temperature 105(8)
_diffrn_detector 'CCD plate'
_diffrn_detector_area_resol_mean 8.0509
_diffrn_detector_type EosS2
_diffrn_measured_fraction_theta_full 0.774
_diffrn_measured_fraction_theta_max 0.744
_diffrn_measurement_details
;
List of Runs (angles in degrees, time in seconds):

  # Type    Start    End  Width  t~exp~   \w     \q     \k     \f   Frames
#--------------------------------------------------------------------------
  1  \w    -22.00  69.00   1.00   10.00    --    0.00  57.00  90.00   91
  2  \w   -127.00 -80.00   1.00   10.00    --  -54.31 -95.00  90.00   47
  3  \w   -126.00 -73.00   1.00   10.00    --  -54.31-125.00 150.00   53
  4  \w   -127.00 -80.00   1.00   10.00    --  -54.31 -95.00 -90.00   47
  5  \w     20.00 128.00   1.00   10.00    --   54.31  30.00 150.00  108
  6  \w    100.00 178.00   1.00   10.00    --  108.61 111.00  60.00   78
  7  \w     84.00 177.00   1.00   10.00    --  108.61  64.00-120.00   93
  8  \w     77.00 178.00   1.00   10.00    --  108.61  77.00 120.00  101
  9  \w     85.00 178.00   1.00   10.00    --  108.61  50.00 150.00   93
 10  \w    -22.00  69.00   1.00   10.00    --    0.00  57.00  30.00   91
 11  \w   -125.00 -23.00   1.00   10.00    --  -54.31 -77.00  30.00  102
 12  \w   -122.00 -31.00   1.00   10.00    --  -54.31 -61.00 -30.00   91
 13  \w     23.00 125.00   1.00   10.00    --   54.31  77.00-180.00  102
 14  \w     23.00 125.00   1.00   10.00    --   54.31  77.00-120.00  102
 15  \w     23.00 112.00   1.00   10.00    --   54.31-125.00-150.00   89
 16  \w     84.00 177.00   1.00   10.00    --  108.61  64.00 -30.00   93
 17  \w     35.00  60.00   1.00   10.00    --  108.61-111.00  90.00   25
;
_diffrn_measurement_device 'four-circle diffractometer'
_diffrn_measurement_device_type 'SuperNova, Dual, Cu at zero, EosS2'
_diffrn_measurement_method '\w scans'
_diffrn_orient_matrix_type 'CrysAlisPro convention (1999,Acta A55,543-557)'
_diffrn_orient_matrix_UB_11 -0.1418316000
_diffrn_orient_matrix_UB_12 0.1019185000
_diffrn_orient_matrix_UB_13 -0.0102354000
_diffrn_orient_matrix_UB_21 0.0167473000
_diffrn_orient_matrix_UB_22 0.0258838000
_diffrn_orient_matrix_UB_23 0.0744405000
_diffrn_orient_matrix_UB_31 0.1904051000
_diffrn_orient_matrix_UB_32 0.1778821000
_diffrn_orient_matrix_UB_33 0.0010666000
_diffrn_radiation_monochromator mirror
_diffrn_radiation_probe x-ray
_diffrn_radiation_type CuK\a
_diffrn_radiation_wavelength 1.54184
_diffrn_reflns_av_R_equivalents 0.0398
_diffrn_reflns_av_unetI/netI 0.0394
_diffrn_reflns_Laue_measured_fraction_full 0.774
_diffrn_reflns_Laue_measured_fraction_max 0.744
_diffrn_reflns_limit_h_max 8
_diffrn_reflns_limit_h_min -7
_diffrn_reflns_limit_k_max 9
_diffrn_reflns_limit_k_min -9
_diffrn_reflns_limit_l_max 25
_diffrn_reflns_limit_l_min -25
_diffrn_reflns_number 5665
_diffrn_reflns_point_group_measured_fraction_full 0.774
_diffrn_reflns_point_group_measured_fraction_max 0.744
_diffrn_reflns_theta_full 67.684
_diffrn_reflns_theta_max 71.241
_diffrn_reflns_theta_min 4.313
_diffrn_source 'micro-focus sealed X-ray tube'
_diffrn_source_type 'SuperNova (Cu) X-ray Source'
_exptl_absorpt_coefficient_mu 0.672
_exptl_absorpt_correction_T_max 1.00000
_exptl_absorpt_correction_T_min 0.61245
_exptl_absorpt_correction_type multi-scan
_exptl_absorpt_process_details
;
CrysAlisPro 1.171.38.43 (Rigaku Oxford Diffraction, 2015)
Empirical absorption correction using spherical harmonics,
 implemented in SCALE3 ABSPACK scaling algorithm.
;
_exptl_crystal_colour 'clear colourless'
_exptl_crystal_colour_lustre clear
_exptl_crystal_colour_primary colourless
_exptl_crystal_density_diffrn 1.305
_exptl_crystal_description block
_exptl_crystal_F_000 455
_exptl_crystal_size_max 0.2
_exptl_crystal_size_mid 0.2
_exptl_crystal_size_min 0.2
_refine_diff_density_max 2.238
_refine_diff_density_min -1.204
_refine_diff_density_rms 0.272
_refine_ls_extinction_coef 0.0001(7)
_refine_ls_extinction_expression Fc^*^=kFc[1+0.001xFc^2^\l^3^/sin(2\q)]^-1/4^
_refine_ls_extinction_method SHELXL
_refine_ls_goodness_of_fit_ref 1.440
_refine_ls_hydrogen_treatment constr
_refine_ls_matrix_type full
_refine_ls_number_parameters 207
_refine_ls_number_reflns 3160
_refine_ls_number_restraints 0
_refine_ls_restrained_S_all 1.440
_refine_ls_R_factor_all 0.0955
_refine_ls_R_factor_gt 0.0907
_refine_ls_shift/su_max 0.000
_refine_ls_shift/su_mean 0.000
_refine_ls_structure_factor_coef Fsqd
_refine_ls_weighting_details 'w=1/[\s^2^(Fo^2^)+(0.2000P)^2^] where P=(Fo^2^+2Fc^2^)/3'
_refine_ls_weighting_scheme calc
_refine_ls_wR_factor_gt 0.3108
_refine_ls_wR_factor_ref 0.3187
_reflns_Friedel_coverage 0.000
_reflns_number_gt 2767
_reflns_number_total 3160
_reflns_threshold_expression 'I > 2\s(I)'
_cod_data_source_file c7gc01523b2.cif
_cod_data_source_block exp_442mb2
_cod_database_code 7228696
_shelxl_version_number 2014/6
_shelx_space_group_comment
;
The symmetry employed for this shelxl refinement is uniquely defined
by the following loop, which should always be used as a source of
symmetry information in preference to the above space-group names.
They are only intended as comments.
;
_reflns_odcompleteness_completeness 77.86
_reflns_odcompleteness_iscentric 1
_reflns_odcompleteness_theta 66.97
_olex2_refinement_description
;
1. Fixed Uiso
 At 1.2 times of:
  All C(H,H) groups
 At 1.5 times of:
  All C(H,H,H) groups, All O(H) groups
2. Others
 Fixed Sof: O0AA(0.5) C2(0.5)
3.a Secondary CH2 refined with riding coordinates:
 C00A(H00J,H00K), C00E(H00O,H00P), C00F(H00Q,H00R), C00G(H00S,H00T), C00H(H00U,
 H00V), C00I(H00W,H00X), C00J(H00Y,H)
3.b Idealised Me refined as rotating group:
 C007(H00A,H00B,H00C), C008(H00D,H00E,H00F), C009(H00G,H00H,H00I), C00D(H00L,
 H00M,H00N), C00K(H00Z,HA,HB), C1(H1A,H1B,H1C)
3.c Idealised tetrahedral OH refined as rotating group:
 O1(H1), O3(H3)
;
_olex2_submission_special_instructions 'No special instructions were received'
_oxdiff_exptl_absorpt_empirical_details
;
Empirical correction (ABSPACK) includes:
- Absorption correction using spherical harmonics
- Frame scaling
- Detector area scaling
;
_oxdiff_exptl_absorpt_empirical_full_max 1.971
_oxdiff_exptl_absorpt_empirical_full_min 0.510

loop_
_space_group_symop_operation_xyz
'x, y, z'
'-x, -y, -z'

loop_
_atom_site_label
_atom_site_type_symbol
_atom_site_fract_x
_atom_site_fract_y
_atom_site_fract_z
_atom_site_U_iso_or_equiv
_atom_site_adp_type
_atom_site_occupancy
_atom_site_site_symmetry_order
_atom_site_calc_flag
_atom_site_refinement_flags_posn
_atom_site_refinement_flags_occupancy
Br1 Br -0.35334(13) 0.24929(11) 0.39529(4) 0.0284(5) Uani 1 1 d . .
Br2 Br 0.20277(14) 0.35946(12) 0.76819(4) 0.0332(5) Uani 1 1 d . .
O2 O -0.0040(9) 0.1397(8) 0.5484(2) 0.0268(13) Uani 1 1 d . .
O1 O 0.0988(10) 0.3244(8) 0.4689(3) 0.0307(14) Uani 1 1 d . .
H1 H -0.0257 0.2904 0.4563 0.046 Uiso 1 1 calc GR .
N1 N 0.6061(11) 0.3089(9) 0.6496(3) 0.0206(15) Uani 1 1 d . .
N2 N 0.9275(10) 0.7881(9) 0.7293(3) 0.0208(15) Uani 1 1 d . .
C007 C 0.7522(13) 0.2827(11) 0.6087(3) 0.0223(17) Uani 1 1 d . .
H00A H 0.7005 0.1587 0.5935 0.033 Uiso 1 1 calc GR .
H00B H 0.8863 0.3175 0.6347 0.033 Uiso 1 1 calc GR .
H00C H 0.7623 0.3551 0.5720 0.033 Uiso 1 1 calc GR .
C008 C 0.7702(13) 0.8104(11) 0.7661(4) 0.0237(18) Uani 1 1 d . .
H00D H 0.8209 0.9324 0.7835 0.036 Uiso 1 1 calc GR .
H00E H 0.7477 0.7319 0.8011 0.036 Uiso 1 1 calc GR .
H00F H 0.6424 0.7811 0.7369 0.036 Uiso 1 1 calc GR .
C009 C 0.9402(14) 0.8940(11) 0.6697(4) 0.027(2) Uani 1 1 d . .
H00G H 0.8057 0.8543 0.6436 0.041 Uiso 1 1 calc GR .
H00H H 1.0341 0.8760 0.6448 0.041 Uiso 1 1 calc GR .
H00I H 0.9889 1.0191 0.6828 0.041 Uiso 1 1 calc GR .
C00A C 0.3869(13) 0.2302(11) 0.6130(4) 0.0231(18) Uani 1 1 d . .
H00J H 0.2975 0.2499 0.6401 0.028 Uiso 1 1 calc R .
H00K H 0.3432 0.1016 0.6059 0.028 Uiso 1 1 calc R .
C00B C 0.1307(14) 0.2429(11) 0.5225(3) 0.0223(18) Uani 1 1 d . .
C00D C 0.6055(15) 0.2054(11) 0.7093(4) 0.0264(19) Uani 1 1 d . .
H00L H 0.5583 0.0803 0.6965 0.040 Uiso 1 1 calc GR .
H00M H 0.5150 0.2220 0.7361 0.040 Uiso 1 1 calc GR .
H00N H 0.7430 0.2479 0.7336 0.040 Uiso 1 1 calc GR .
C00E C 0.8711(12) 0.5926(10) 0.7115(3) 0.0215(17) Uani 1 1 d . .
H00O H 0.8683 0.5296 0.7511 0.026 Uiso 1 1 calc R .
H00P H 0.9768 0.5821 0.6895 0.026 Uiso 1 1 calc R .
C00F C 0.6620(12) 0.5037(10) 0.6676(3) 0.0218(17) Uani 1 1 d . .
H00Q H 0.5563 0.5138 0.6897 0.026 Uiso 1 1 calc R .
H00R H 0.6646 0.5670 0.6280 0.026 Uiso 1 1 calc R .
C00G C 0.3562(13) 0.3064(11) 0.5473(3) 0.0226(18) Uani 1 1 d . .
H00S H 0.4191 0.4364 0.5521 0.027 Uiso 1 1 calc R .
H00T H 0.4220 0.2671 0.5164 0.027 Uiso 1 1 calc R .
C00H C 1.1555(14) 0.7846(11) 0.8376(4) 0.030(2) Uani 1 1 d . .
H00U H 1.0715 0.8150 0.8641 0.036 Uiso 1 1 calc R .
H00V H 1.1039 0.6550 0.8322 0.036 Uiso 1 1 calc R .
C00I C 1.1424(14) 0.8616(11) 0.7714(3) 0.0256(18) Uani 1 1 d . .
H00W H 1.2368 0.8387 0.7472 0.031 Uiso 1 1 calc R .
H00X H 1.1898 0.9906 0.7782 0.031 Uiso 1 1 calc R .
C00J C 1.3788(16) 0.8620(15) 0.8708(4) 0.045(2) Uani 1 1 d . .
H00Y H 1.4305 0.9918 0.8733 0.054 Uiso 1 1 calc R .
H H 1.4598 0.8275 0.8442 0.054 Uiso 1 1 calc R .
C00K C 1.410(2) 0.8003(16) 0.9395(5) 0.059(3) Uani 1 1 d . .
H00Z H 1.3111 0.6795 0.9412 0.088 Uiso 1 1 calc GR .
HA H 1.3903 0.8778 0.9703 0.088 Uiso 1 1 calc GR .
HB H 1.5470 0.8048 0.9499 0.088 Uiso 1 1 calc GR .
O3 O 0.6668(13) 0.4453(14) 0.8503(3) 0.070(3) Uani 1 1 d . .
H3 H 0.5469 0.4235 0.8344 0.105 Uiso 1 1 calc GR .
C1 C 0.691(2) 0.473(2) 0.9141(6) 0.084(5) Uani 1 1 d . .
H1A H 0.6717 0.5797 0.9242 0.126 Uiso 1 1 calc GR .
H1B H 0.8272 0.4868 0.9332 0.126 Uiso 1 1 calc GR .
H1C H 0.5905 0.3724 0.9313 0.126 Uiso 1 1 calc GR .
O0AA O 1.023(4) 0.182(3) 0.9337(11) 0.100(6) Uiso 0.5 1 d . P
C2 C 1.109(4) 0.140(3) 0.9010(10) 0.053(5) Uiso 0.5 1 d . P

loop_
_atom_site_aniso_label
_atom_site_aniso_U_11
_atom_site_aniso_U_22
_atom_site_aniso_U_33
_atom_site_aniso_U_23
_atom_site_aniso_U_13
_atom_site_aniso_U_12
Br1 0.0275(8) 0.0273(8) 0.0330(6) -0.0025(4) -0.0010(4) 0.0159(6)
Br2 0.0331(9) 0.0353(8) 0.0357(6) -0.0041(4) 0.0020(5) 0.0199(7)
O2 0.024(3) 0.032(3) 0.024(2) 0.003(2) 0.004(2) 0.011(3)
O1 0.025(4) 0.037(4) 0.025(3) 0.007(3) -0.001(3) 0.010(3)
N1 0.022(4) 0.020(4) 0.025(3) 0.002(3) 0.006(3) 0.013(3)
N2 0.020(4) 0.015(4) 0.027(3) 0.002(3) 0.008(3) 0.006(3)
C007 0.021(5) 0.024(4) 0.025(3) 0.000(3) 0.007(3) 0.011(4)
C008 0.017(5) 0.026(5) 0.024(3) -0.006(3) 0.001(3) 0.005(4)
C009 0.026(5) 0.027(5) 0.025(4) 0.008(3) 0.004(3) 0.007(4)
C00A 0.017(5) 0.027(5) 0.026(3) 0.004(3) 0.008(3) 0.009(4)
C00B 0.027(5) 0.022(4) 0.020(3) -0.001(3) 0.007(3) 0.010(4)
C00D 0.031(5) 0.019(4) 0.030(4) 0.006(3) 0.005(3) 0.011(4)
C00E 0.021(5) 0.014(4) 0.028(3) 0.000(3) 0.002(3) 0.006(4)
C00F 0.020(5) 0.017(4) 0.028(3) 0.000(3) 0.003(3) 0.008(4)
C00G 0.021(5) 0.022(4) 0.022(3) 0.000(3) 0.003(3) 0.006(4)
C00H 0.036(6) 0.028(5) 0.028(4) 0.000(3) 0.003(3) 0.015(5)
C00I 0.025(5) 0.024(5) 0.029(4) 0.004(3) 0.002(3) 0.012(4)
C00J 0.036(6) 0.061(7) 0.035(4) -0.004(4) -0.007(4) 0.021(6)
C00K 0.070(8) 0.062(7) 0.044(5) 0.003(5) -0.008(5) 0.032(7)
O3 0.044(6) 0.116(8) 0.037(4) 0.013(4) 0.004(3) 0.021(6)
C1 0.063(10) 0.133(14) 0.045(6) 0.007(7) 0.006(6) 0.029(10)

loop_
_atom_type_symbol
_atom_type_description
_atom_type_scat_dispersion_real
_atom_type_scat_dispersion_imag
_atom_type_scat_source
C C 0.0181 0.0091 'International Tables Vol C Tables 4.2.6.8 and 6.1.1.4'
H H 0.0000 0.0000 'International Tables Vol C Tables 4.2.6.8 and 6.1.1.4'
N N 0.0311 0.0180 'International Tables Vol C Tables 4.2.6.8 and 6.1.1.4'
O O 0.0492 0.0322 'International Tables Vol C Tables 4.2.6.8 and 6.1.1.4'
Br Br -0.6763 1.2805 'International Tables Vol C Tables 4.2.6.8 and 6.1.1.4'

loop_
_geom_angle_atom_site_label_1
_geom_angle_atom_site_label_2
_geom_angle_atom_site_label_3
_geom_angle
C00B O1 H1 109.5
C00A N1 C007 110.5(6)
C00D N1 C007 108.4(5)
C00D N1 C00A 106.3(6)
C00D N1 C00F 111.3(6)
C00F N1 C007 112.4(6)
C00F N1 C00A 107.8(5)
C008 N2 C00I 110.8(6)
C009 N2 C008 108.6(6)
C009 N2 C00E 111.5(6)
C009 N2 C00I 107.8(6)
C00E N2 C008 110.9(6)
C00E N2 C00I 107.2(5)
N1 C007 H00A 109.5
N1 C007 H00B 109.5
N1 C007 H00C 109.5
H00A C007 H00B 109.5
H00A C007 H00C 109.5
H00B C007 H00C 109.5
N2 C008 H00D 109.5
N2 C008 H00E 109.5
N2 C008 H00F 109.5
H00D C008 H00E 109.5
H00D C008 H00F 109.5
H00E C008 H00F 109.5
N2 C009 H00G 109.5
N2 C009 H00H 109.5
N2 C009 H00I 109.5
H00G C009 H00H 109.5
H00G C009 H00I 109.5
H00H C009 H00I 109.5
N1 C00A H00J 108.5
N1 C00A H00K 108.5
N1 C00A C00G 115.0(6)
H00J C00A H00K 107.5
C00G C00A H00J 108.5
C00G C00A H00K 108.5
O2 C00B O1 124.4(8)
O2 C00B C00G 125.1(7)
O1 C00B C00G 110.4(7)
N1 C00D H00L 109.5
N1 C00D H00M 109.5
N1 C00D H00N 109.5
H00L C00D H00M 109.5
H00L C00D H00N 109.5
H00M C00D H00N 109.5
N2 C00E H00O 109.1
N2 C00E H00P 109.1
N2 C00E C00F 112.6(6)
H00O C00E H00P 107.8
C00F C00E H00O 109.1
C00F C00E H00P 109.1
N1 C00F C00E 112.6(6)
N1 C00F H00Q 109.1
N1 C00F H00R 109.1
C00E C00F H00Q 109.1
C00E C00F H00R 109.1
H00Q C00F H00R 107.8
C00A C00G H00S 109.8
C00A C00G H00T 109.8
C00B C00G C00A 109.2(6)
C00B C00G H00S 109.8
C00B C00G H00T 109.8
H00S C00G H00T 108.3
H00U C00H H00V 108.3
C00I C00H H00U 109.9
C00I C00H H00V 109.9
C00J C00H H00U 109.9
C00J C00H H00V 109.9
C00J C00H C00I 108.9(7)
N2 C00I H00W 108.4
N2 C00I H00X 108.4
C00H C00I N2 115.6(7)
C00H C00I H00W 108.4
C00H C00I H00X 108.4
H00W C00I H00X 107.4
C00H C00J H00Y 108.9
C00H C00J H 108.9
C00H C00J C00K 113.5(9)
H00Y C00J H 107.7
C00K C00J H00Y 108.9
C00K C00J H 108.9
C00J C00K H00Z 109.5
C00J C00K HA 109.5
C00J C00K HB 109.5
H00Z C00K HA 109.5
H00Z C00K HB 109.5
HA C00K HB 109.5
C1 O3 H3 109.5
O3 C1 H1A 109.5
O3 C1 H1B 109.5
O3 C1 H1C 109.5
H1A C1 H1B 109.5
H1A C1 H1C 109.5
H1B C1 H1C 109.5

loop_
_geom_bond_atom_site_label_1
_geom_bond_atom_site_label_2
_geom_bond_distance
O2 C00B 1.199(10)
O1 H1 0.8200
O1 C00B 1.337(9)
N1 C007 1.515(9)
N1 C00A 1.514(11)
N1 C00D 1.503(9)
N1 C00F 1.505(10)
N2 C008 1.516(10)
N2 C009 1.506(8)
N2 C00E 1.508(9)
N2 C00I 1.534(10)
C007 H00A 0.9600
C007 H00B 0.9600
C007 H00C 0.9600
C008 H00D 0.9600
C008 H00E 0.9600
C008 H00F 0.9600
C009 H00G 0.9600
C009 H00H 0.9600
C009 H00I 0.9600
C00A H00J 0.9700
C00A H00K 0.9700
C00A C00G 1.524(10)
C00B C00G 1.491(12)
C00D H00L 0.9600
C00D H00M 0.9600
C00D H00N 0.9600
C00E H00O 0.9700
C00E H00P 0.9700
C00E C00F 1.525(12)
C00F H00Q 0.9700
C00F H00R 0.9700
C00G H00S 0.9700
C00G H00T 0.9700
C00H H00U 0.9700
C00H H00V 0.9700
C00H C00I 1.519(9)
C00H C00J 1.514(12)
C00I H00W 0.9700
C00I H00X 0.9700
C00J H00Y 0.9700
C00J H 0.9700
C00J C00K 1.530(12)
C00K H00Z 0.9600
C00K HA 0.9600
C00K HB 0.9600
O3 H3 0.8200
O3 C1 1.317(13)
C1 H1A 0.9600
C1 H1B 0.9600
C1 H1C 0.9600
O0AA C2 1.12(3)

loop_
_geom_torsion_atom_site_label_1
_geom_torsion_atom_site_label_2
_geom_torsion_atom_site_label_3
_geom_torsion_atom_site_label_4
_geom_torsion
O2 C00B C00G C00A -4.1(11)
O1 C00B C00G C00A 172.7(6)
N1 C00A C00G C00B -169.7(6)
N2 C00E C00F N1 179.8(5)
C007 N1 C00A C00G -57.8(8)
C007 N1 C00F C00E -64.6(8)
C008 N2 C00E C00F 60.7(8)
C008 N2 C00I C00H 55.0(8)
C009 N2 C00E C00F -60.4(8)
C009 N2 C00I C00H 173.7(6)
C00A N1 C00F C00E 173.4(6)
C00D N1 C00A C00G -175.2(6)
C00D N1 C00F C00E 57.2(8)
C00E N2 C00I C00H -66.2(8)
C00F N1 C00A C00G 65.3(8)
C00I N2 C00E C00F -178.2(6)
C00I C00H C00J C00K 177.4(8)
C00J C00H C00I N2 176.4(7)
